data_2236087
loop_
_publ_author_name
'Artner, Christine'
'Weil, Matthias'

_publ_section_title
;
 Pb~6~Co~9~(TeO~6~)~5~
;
_journal_coeditor_code BR2208
_journal_issue 9
_journal_name_full 'Acta Crystallographica Section E'
_journal_page_first i71
_journal_paper_doi 10.1107/S1600536812037038
_journal_volume 68
_journal_year 2012
_chemical_formula_iupac 'Pb6 Co9 (Te O6)5'
_chemical_formula_structural 'Pb6 Co9 (Te O6)5'
_chemical_formula_sum 'Co9 O30 Pb6 Te5'
_chemical_formula_weight 2891.51
_chemical_name_systematic
;
hexalead(II) nonacobalt(II) pentatellurate(VI)
;
_space_group_IT_number 182
_symmetry_cell_setting hexagonal
_symmetry_space_group_name_Hall 'P 6c 2c'
_symmetry_space_group_name_H-M 'P 63 2 2'
_atom_sites_solution_primary direct
_atom_sites_solution_secondary difmap
_audit_creation_method SHELXL-97
_cell_angle_alpha 90.00
_cell_angle_beta 90.00
_cell_angle_gamma 120.00
_cell_formula_units_Z 2
_cell_length_a 10.39150(10)
_cell_length_b 10.39150(10)
_cell_length_c 13.6273(2)
_cell_measurement_reflns_used 6739
_cell_measurement_temperature 293(2)
_cell_measurement_theta_max 36.766
_cell_measurement_theta_min 2.751
_cell_volume 1274.37(3)
_computing_cell_refinement 'SAINT (Bruker, 2004)'
_computing_data_collection 'APEX2 (Bruker, 2004)'
_computing_data_reduction 'SAINT (Bruker, 2004)'
_computing_molecular_graphics 'ATOMS for Windows (Dowty, 2006)'
_computing_publication_material 'publCIF (Westrip, 2010)'
_computing_structure_refinement 'SHELXL97 (Sheldrick, 2008)'
_computing_structure_solution 'SHELXS97 (Sheldrick, 2008)'
_diffrn_ambient_temperature 293(2)
_diffrn_measured_fraction_theta_full 0.996
_diffrn_measured_fraction_theta_max 0.996
_diffrn_measurement_device_type 'Bruker APEXII CCD'
_diffrn_measurement_method '\w and \f scans'
_diffrn_radiation_monochromator graphite
_diffrn_radiation_source 'fine-focus sealed tube'
_diffrn_radiation_type MoK\a
_diffrn_radiation_wavelength 0.71073
_diffrn_reflns_av_R_equivalents 0.0680
_diffrn_reflns_av_sigmaI/netI 0.0320
_diffrn_reflns_limit_h_max 17
_diffrn_reflns_limit_h_min -16
_diffrn_reflns_limit_k_max 17
_diffrn_reflns_limit_k_min -17
_diffrn_reflns_limit_l_max 23
_diffrn_reflns_limit_l_min -22
_diffrn_reflns_number 45686
_diffrn_reflns_theta_full 37.57
_diffrn_reflns_theta_max 37.57
_diffrn_reflns_theta_min 2.26
_diffrn_standards_number 0
_exptl_absorpt_coefficient_mu 50.890
_exptl_absorpt_correction_T_max 0.2002
_exptl_absorpt_correction_T_min 0.1231
_exptl_absorpt_correction_type numerical
_exptl_absorpt_process_details
;
(<i>HABITUS</i>; Herrendorf, 1997)
;
_exptl_crystal_colour 'dark red'
_exptl_crystal_density_diffrn 7.535
_exptl_crystal_density_method 'not measured'
_exptl_crystal_description parallelepiped
_exptl_crystal_F_000 2470
_exptl_crystal_size_max 0.072
_exptl_crystal_size_mid 0.060
_exptl_crystal_size_min 0.048
_refine_diff_density_max 2.958
_refine_diff_density_min -2.587
_refine_ls_abs_structure_details 'Flack (1983), 882 Friedel pairs'
_refine_ls_abs_structure_Flack 0.134(10)
_refine_ls_extinction_coef 0.00019(3)
_refine_ls_extinction_expression Fc^*^=kFc[1+0.001xFc^2^\l^3^/sin(2\q)]^-1/4^
_refine_ls_extinction_method 'SHELXL97 (Sheldrick, 2008)'
_refine_ls_goodness_of_fit_ref 1.090
_refine_ls_matrix_type full
_refine_ls_number_parameters 81
_refine_ls_number_reflns 2262
_refine_ls_number_restraints 0
_refine_ls_restrained_S_all 1.090
_refine_ls_R_factor_all 0.0335
_refine_ls_R_factor_gt 0.0246
_refine_ls_shift/su_max 0.000
_refine_ls_shift/su_mean 0.000
_refine_ls_structure_factor_coef Fsqd
_refine_ls_weighting_details 'calc w=1/[\s^2^(Fo^2^)+(0.0244P)^2^+0.0000P] where P=(Fo^2^+2Fc^2^)/3'
_refine_ls_weighting_scheme calc
_refine_ls_wR_factor_gt 0.0545
_refine_ls_wR_factor_ref 0.0559
_reflns_number_gt 1908
_reflns_number_total 2262
_reflns_threshold_expression I>2\s(I)
_cod_data_source_file br2208.cif
_cod_data_source_block I
_cod_database_code 2236087
_cod_database_fobs_code 2236087

loop_
_symmetry_equiv_pos_as_xyz
'x, y, z'
'x-y, x, z+1/2'
'-y, x-y, z'
'-x, -y, z+1/2'
'-x+y, -x, z'
'y, -x+y, z+1/2'
'-y, -x, -z+1/2'
'x-y, -y, -z'
'x, x-y, -z+1/2'
'y, x, -z'
'-x+y, y, -z+1/2'
'-x, -x+y, -z'

loop_
_atom_site_type_symbol
_atom_site_label
_atom_site_fract_x
_atom_site_fract_y
_atom_site_fract_z
_atom_site_U_iso_or_equiv
_atom_site_adp_type
_atom_site_calc_flag
_atom_site_refinement_flags
_atom_site_occupancy
_atom_site_symmetry_multiplicity
Pb Pb1 0.26736(3) 0.26736(3) 0.0000 0.01216(6) Uani d S 1 2
Pb Pb2 0.38848(3) 1.0000 0.0000 0.01881(8) Uani d S 1 2
Te Te1 0.3333 0.6667 -0.09611(4) 0.00407(10) Uani d S 1 3
Te Te2 0.16730(4) 0.33460(9) 0.2500 0.00433(8) Uani d S 1 2
Co Co1 0.3333 0.6667 0.11832(9) 0.0066(2) Uani d S 1 3
Co Co2 0.16885(10) 0.3377(2) -0.2500 0.00664(18) Uani d S 1 2
Co Co3 0.0000 0.0000 0.2500 0.0087(3) Uani d S 1 6
Co Co4 0.00992(19) 0.50496(10) -0.2500 0.00566(18) Uani d S 1 2
O O1 0.3366(5) 0.3241(5) -0.1717(3) 0.0077(8) Uani d . 1 1
O O2 0.1726(7) 0.5050(6) -0.1628(3) 0.0083(10) Uani d . 1 1
O O3 0.1702(7) 0.1801(6) 0.3277(3) 0.0105(9) Uani d . 1 1
O O5 0.3239(8) 0.4818(6) 0.3295(3) 0.0076(10) Uani d . 1 1
O O6 0.3481(4) 0.5265(4) -0.0034(4) 0.0069(6) Uani d . 1 1

loop_
_atom_site_aniso_label
_atom_site_aniso_U_11
_atom_site_aniso_U_22
_atom_site_aniso_U_33
_atom_site_aniso_U_12
_atom_site_aniso_U_13
_atom_site_aniso_U_23
Pb1 0.01117(9) 0.01117(9) 0.01243(12) 0.00429(9) 0.00014(9) -0.00014(9)
Pb2 0.01104(9) 0.01201(13) 0.03372(18) 0.00601(7) -0.00268(13) -0.0054(3)
Te1 0.00414(14) 0.00414(14) 0.0039(2) 0.00207(7) 0.000 0.000
Te2 0.00362(13) 0.00380(19) 0.00564(18) 0.00190(10) 0.0002(4) 0.000
Co1 0.0066(3) 0.0066(3) 0.0066(5) 0.00332(16) 0.000 0.000
Co2 0.0057(3) 0.0069(5) 0.0077(4) 0.0035(2) 0.0006(10) 0.000
Co3 0.0061(4) 0.0061(4) 0.0140(7) 0.00305(19) 0.000 0.000
Co4 0.0031(5) 0.0045(3) 0.0089(4) 0.0015(2) 0.000 -0.0002(3)
O1 0.011(2) 0.008(2) 0.0048(15) 0.0055(14) 0.0003(13) -0.0022(13)
O2 0.007(2) 0.006(2) 0.012(2) 0.0022(17) -0.0001(16) -0.0034(15)
O3 0.011(2) 0.012(2) 0.0077(16) 0.0059(15) 0.0000(15) 0.0011(15)
O5 0.004(2) 0.006(2) 0.0072(18) -0.0011(18) -0.0005(18) 0.0009(15)
O6 0.0058(14) 0.0070(14) 0.0075(15) 0.0029(11) -0.001(2) 0.002(2)

loop_
_atom_type_symbol
_atom_type_description
_atom_type_scat_dispersion_real
_atom_type_scat_dispersion_imag
_atom_type_scat_source
Co Co 0.3494 0.9721 'International Tables Vol C Tables 4.2.6.8 and 6.1.1.4'
O O 0.0106 0.0060 'International Tables Vol C Tables 4.2.6.8 and 6.1.1.4'
Pb Pb -3.3944 10.1111 'International Tables Vol C Tables 4.2.6.8 and 6.1.1.4'
Te Te -0.5308 1.6751 'International Tables Vol C Tables 4.2.6.8 and 6.1.1.4'

loop_
_geom_angle_atom_site_label_1
_geom_angle_atom_site_label_2
_geom_angle_atom_site_label_3
_geom_angle_site_symmetry_1
_geom_angle_site_symmetry_3
_geom_angle
O6 Pb1 O6 10 . 84.58(16)
O6 Pb1 O1 10 10 79.26(18)
O6 Pb1 O1 . 10 77.79(18)
O6 Pb1 O1 10 . 77.79(18)
O6 Pb1 O1 . . 79.26(18)
O1 Pb1 O1 10 . 148.79(19)
O6 Pb1 O3 10 6_554 95.87(13)
O6 Pb1 O3 . 6_554 133.98(17)
O1 Pb1 O3 10 6_554 147.68(15)
O1 Pb1 O3 . 6_554 56.26(15)
O6 Pb1 O3 10 11 133.98(17)
O6 Pb1 O3 . 11 95.87(13)
O1 Pb1 O3 10 11 56.26(15)
O1 Pb1 O3 . 11 147.68(15)
O3 Pb1 O3 6_554 11 114.8(2)
O6 Pb1 O3 10 2_554 138.20(17)
O6 Pb1 O3 . 2_554 95.05(13)
O1 Pb1 O3 10 2_554 141.63(15)
O1 Pb1 O3 . 2_554 61.26(14)
O3 Pb1 O3 6_554 2_554 55.44(13)
O3 Pb1 O3 11 2_554 87.73(10)
O6 Pb1 O3 10 9 95.05(13)
O6 Pb1 O3 . 9 138.20(17)
O1 Pb1 O3 10 9 61.26(14)
O1 Pb1 O3 . 9 141.63(15)
O3 Pb1 O3 6_554 9 87.73(10)
O3 Pb1 O3 11 9 55.44(13)
O3 Pb1 O3 2_554 9 111.4(2)
O6 Pb2 O6 12_665 3_665 83.17(17)
O6 Pb2 O2 12_665 10_565 61.34(16)
O6 Pb2 O2 3_665 10_565 107.91(19)
O6 Pb2 O2 12_665 5_565 107.91(19)
O6 Pb2 O2 3_665 5_565 61.34(16)
O2 Pb2 O2 10_565 5_565 166.8(3)
O6 Pb2 O5 12_665 9_565 106.77(19)
O6 Pb2 O5 3_665 9_565 68.25(16)
O2 Pb2 O5 10_565 9_565 66.27(12)
O2 Pb2 O5 5_565 9_565 112.94(13)
O6 Pb2 O5 12_665 6_564 68.25(16)
O6 Pb2 O5 3_665 6_564 106.77(19)
O2 Pb2 O5 10_565 6_564 112.94(13)
O2 Pb2 O5 5_565 6_564 66.27(12)
O5 Pb2 O5 9_565 6_564 173.7(3)
O6 Pb2 O6 12_665 5_565 138.39(2)
O6 Pb2 O6 3_665 5_565 55.23(15)
O2 Pb2 O6 10_565 5_565 126.25(15)
O2 Pb2 O6 5_565 5_565 55.67(17)
O5 Pb2 O6 9_565 5_565 60.10(16)
O5 Pb2 O6 6_564 5_565 120.76(15)
O6 Pb2 O6 12_665 10_565 55.23(15)
O6 Pb2 O6 3_665 10_565 138.39(2)
O2 Pb2 O6 10_565 10_565 55.67(17)
O2 Pb2 O6 5_565 10_565 126.25(15)
O5 Pb2 O6 9_565 10_565 120.76(15)
O5 Pb2 O6 6_564 10_565 60.10(16)
O6 Pb2 O6 5_565 10_565 166.38(13)
O6 Pb2 O3 12_665 6_564 120.59(18)
O6 Pb2 O3 3_665 6_564 121.18(18)
O2 Pb2 O3 10_565 6_564 130.9(2)
O2 Pb2 O3 5_565 6_564 60.21(13)
O5 Pb2 O3 9_565 6_564 132.1(2)
O5 Pb2 O3 6_564 6_564 53.44(14)
O6 Pb2 O3 5_565 6_564 86.29(19)
O6 Pb2 O3 10_565 6_564 84.37(18)
O6 Pb2 O3 12_665 9_565 121.18(18)
O6 Pb2 O3 3_665 9_565 120.59(18)
O2 Pb2 O3 10_565 9_565 60.21(13)
O2 Pb2 O3 5_565 9_565 130.9(2)
O5 Pb2 O3 9_565 9_565 53.44(14)
O5 Pb2 O3 6_564 9_565 132.1(2)
O6 Pb2 O3 5_565 9_565 84.37(18)
O6 Pb2 O3 10_565 9_565 86.29(19)
O3 Pb2 O3 6_564 9_565 93.32(14)
O2 Te1 O2 5_565 . 99.15(18)
O2 Te1 O2 5_565 3_665 99.15(18)
O2 Te1 O2 . 3_665 99.15(18)
O2 Te1 O6 5_565 5_565 90.7(2)
O2 Te1 O6 . 5_565 85.2(2)
O2 Te1 O6 3_665 5_565 168.4(2)
O2 Te1 O6 5_565 3_665 85.2(2)
O2 Te1 O6 . 3_665 168.4(2)
O2 Te1 O6 3_665 3_665 90.7(2)
O6 Te1 O6 5_565 3_665 84.0(2)
O2 Te1 O6 5_565 . 168.4(2)
O2 Te1 O6 . . 90.7(2)
O2 Te1 O6 3_665 . 85.2(2)
O6 Te1 O6 5_565 . 84.0(2)
O6 Te1 O6 3_665 . 84.0(2)
O5 Te2 O5 . 11 92.5(3)
O5 Te2 O3 . 11 177.8(2)
O5 Te2 O3 11 11 89.6(2)
O5 Te2 O3 . . 89.6(2)
O5 Te2 O3 11 . 177.8(2)
O3 Te2 O3 11 . 88.2(2)
O5 Te2 O1 . 2 93.3(2)
O5 Te2 O1 11 2 85.9(2)
O3 Te2 O1 11 2 87.0(2)
O3 Te2 O1 . 2 93.7(2)
O5 Te2 O1 . 10 85.9(2)
O5 Te2 O1 11 10 93.3(2)
O3 Te2 O1 11 10 93.7(2)
O3 Te2 O1 . 10 87.0(2)
O1 Te2 O1 2 10 179.0(3)
O5 Co1 O5 9_565 11 108.14(14)
O5 Co1 O5 9_565 7_665 108.14(14)
O5 Co1 O5 11 7_665 108.14(14)
O5 Co1 O6 9_565 5_565 87.99(18)
O5 Co1 O6 11 5_565 85.39(19)
O5 Co1 O6 7_665 5_565 153.55(18)
O5 Co1 O6 9_565 3_665 85.39(19)
O5 Co1 O6 11 3_665 153.55(18)
O5 Co1 O6 7_665 3_665 87.99(18)
O6 Co1 O6 5_565 3_665 72.17(17)
O5 Co1 O6 9_565 . 153.55(18)
O5 Co1 O6 11 . 87.99(18)
O5 Co1 O6 7_665 . 85.39(18)
O6 Co1 O6 5_565 . 72.17(17)
O6 Co1 O6 3_665 . 72.17(17)
O2 Co2 O2 11_554 . 87.8(3)
O2 Co2 O3 11_554 10 92.52(17)
O2 Co2 O3 . 10 174.4(3)
O2 Co2 O3 11_554 2_554 174.4(3)
O2 Co2 O3 . 2_554 92.52(17)
O3 Co2 O3 10 2_554 87.7(2)
O2 Co2 O1 11_554 . 89.3(2)
O2 Co2 O1 . . 95.5(2)
O3 Co2 O1 10 . 78.9(2)
O3 Co2 O1 2_554 . 96.2(2)
O2 Co2 O1 11_554 11_554 95.5(2)
O2 Co2 O1 . 11_554 89.3(2)
O3 Co2 O1 10 11_554 96.2(2)
O3 Co2 O1 2_554 11_554 78.9(2)
O1 Co2 O1 . 11_554 173.3(3)
O3 Co3 O3 7 . 175.2(5)
O3 Co3 O3 7 3 79.5(4)
O3 Co3 O3 . 3 96.96(14)
O3 Co3 O3 7 5 86.8(4)
O3 Co3 O3 . 5 96.96(14)
O3 Co3 O3 3 5 96.96(14)
O3 Co3 O3 7 11 96.96(14)
O3 Co3 O3 . 11 79.5(4)
O3 Co3 O3 3 11 86.8(4)
O3 Co3 O3 5 11 175.2(5)
O3 Co3 O3 7 9 96.96(14)
O3 Co3 O3 . 9 86.8(4)
O3 Co3 O3 3 9 175.2(5)
O3 Co3 O3 5 9 79.5(4)
O3 Co3 O3 11 9 96.96(14)
O2 Co4 O2 . 9_564 89.8(3)
O2 Co4 O1 . 5_565 96.9(2)
O2 Co4 O1 9_564 5_565 91.0(2)
O2 Co4 O1 . 11_554 91.0(2)
O2 Co4 O1 9_564 11_554 96.9(2)
O1 Co4 O1 5_565 11_554 168.8(4)
O2 Co4 O5 . 8_565 174.7(3)
O2 Co4 O5 9_564 8_565 90.92(16)
O1 Co4 O5 5_565 8_565 77.8(2)
O1 Co4 O5 11_554 8_565 94.2(2)
O2 Co4 O5 . 2_554 90.92(16)
O2 Co4 O5 9_564 2_554 174.7(3)
O1 Co4 O5 5_565 2_554 94.2(2)
O1 Co4 O5 11_554 2_554 77.8(2)
O5 Co4 O5 8_565 2_554 88.9(3)
Te2 O1 Co4 6_554 3_665 98.54(19)
Te2 O1 Co2 6_554 . 96.67(17)
Co4 O1 Co2 3_665 . 89.3(2)
Te2 O1 Pb1 6_554 . 116.6(2)
Co4 O1 Pb1 3_665 . 136.07(18)
Co2 O1 Pb1 . . 110.4(2)
Te1 O2 Co4 . . 129.1(3)
Te1 O2 Co2 . . 130.4(4)
Co4 O2 Co2 . . 89.87(19)
Te1 O2 Pb2 . 3_665 95.48(17)
Co4 O2 Pb2 . 3_665 96.4(2)
Co2 O2 Pb2 . 3_665 111.0(2)
Te2 O3 Co2 . 6 97.34(17)
Te2 O3 Co3 . . 96.2(2)
Co2 O3 Co3 6 . 92.8(3)
Te2 O5 Co1 . 7_665 125.5(4)
Te2 O5 Co4 . 6 97.7(2)
Co1 O5 Co4 7_665 6 120.3(3)
Te2 O5 Pb2 . 2_655 117.3(2)
Co1 O5 Pb2 7_665 2_655 97.82(18)
Co4 O5 Pb2 6 2_655 95.2(2)
Te1 O6 Co1 . . 86.54(14)
Te1 O6 Pb1 . . 136.5(2)
Co1 O6 Pb1 . . 127.8(2)
Te1 O6 Pb2 . 5_565 103.41(16)
Co1 O6 Pb2 . 5_565 100.34(16)
Pb1 O6 Pb2 . 5_565 96.12(13)

loop_
_geom_bond_atom_site_label_1
_geom_bond_atom_site_label_2
_geom_bond_site_symmetry_2
_geom_bond_distance
_geom_bond_publ_flag
Pb1 O6 10 2.387(4) ?
Pb1 O6 . 2.387(4) ?
Pb1 O1 10 2.432(4) ?
Pb1 O1 . 2.432(4) ?
Pb1 O3 6_554 3.327(7) ?
Pb1 O3 11 3.327(7) ?
Pb1 O3 2_554 3.453(7) ?
Pb1 O3 9 3.453(7) ?
Pb1 Pb2 5_565 3.5764(4) ?
Pb1 Pb2 3_665 3.5777(2) ?
Pb2 O6 12_665 2.420(3) ?
Pb2 O6 3_665 2.420(3) ?
Pb2 O2 10_565 2.726(5) ?
Pb2 O2 5_565 2.726(5) ?
Pb2 O5 9_565 2.727(5) ?
Pb2 O5 6_564 2.727(5) ?
Pb2 O6 5_565 3.155(3) ?
Pb2 O6 10_565 3.155(3) ?
Pb2 O3 6_564 3.230(4) ?
Pb2 O3 9_565 3.230(4) ?
Te1 O2 5_565 1.906(5) ?
Te1 O2 . 1.906(5) y
Te1 O2 3_665 1.906(5) ?
Te1 O6 5_565 1.991(4) ?
Te1 O6 3_665 1.991(4) ?
Te1 O6 . 1.991(4) y
Te2 O5 . 1.917(6) y
Te2 O5 11 1.917(6) ?
Te2 O3 11 1.937(7) ?
Te2 O3 . 1.937(7) y
Te2 O1 2 1.939(5) y
Te2 O1 10 1.939(5) ?
Co1 O5 9_565 2.004(6) ?
Co1 O5 11 2.004(6) y
Co1 O5 7_665 2.004(6) ?
Co1 O6 5_565 2.262(5) ?
Co1 O6 3_665 2.262(5) ?
Co1 O6 . 2.262(5) y
Co2 O2 11_554 2.090(6) ?
Co2 O2 . 2.090(6) y
Co2 O3 10 2.090(8) y
Co2 O3 2_554 2.090(8) ?
Co2 O1 . 2.108(6) y
Co2 O1 11_554 2.108(6) ?
Co3 O3 7 2.107(4) ?
Co3 O3 . 2.107(4) y
Co3 O3 3 2.107(4) ?
Co3 O3 5 2.107(4) ?
Co3 O3 11 2.107(4) ?
Co3 O3 9 2.107(4) ?
Co4 O2 . 2.067(7) y
Co4 O2 9_564 2.067(7) ?
Co4 O1 5_565 2.071(4) y
Co4 O1 11_554 2.071(4) ?
Co4 O5 8_565 2.116(7) y
Co4 O5 2_554 2.116(7) ?
